data_4519026
loop_
_publ_author_name
'Huke, Cameron D.'
'Taylor, Laurence J.'
'Argent, Stephen P.'
'Kays, Deborah L.'

_publ_section_title
;
 Catalyst-free Hydrophosphinylation of Isocyanates and Isothiocyanates
 under Low-Added-Solvent Conditions
;
_journal_issue 32
_journal_name_full 'ACS Sustainable Chemistry &amp; Engineering'
_journal_page_first 10704
_journal_page_last 10709
_journal_paper_doi 10.1021/acssuschemeng.1c02907
_journal_volume 9
_journal_year 2021
_chemical_formula_moiety 'C19 H15 N2 O3 P S'
_chemical_formula_sum 'C19 H15 N2 O3 P S'
_chemical_formula_weight 382.36
_space_group_crystal_system monoclinic
_space_group_IT_number 15
_space_group_name_Hall '-C 2yc'
_space_group_name_H-M_alt 'C 1 2/c 1'
_atom_sites_solution_hydrogens mixed
_atom_sites_solution_primary dual
_atom_sites_solution_secondary difmap
_audit_creation_date 2021-02-18
_audit_creation_method
;
Olex2 1.3
(compiled 2020.11.12 svn.r5f609507 for OlexSys, GUI svn.r6257)
;
_cell_angle_alpha 90
_cell_angle_beta 95.5790(10)
_cell_angle_gamma 90
_cell_formula_units_Z 8
_cell_length_a 18.86710(10)
_cell_length_b 11.72690(10)
_cell_length_c 16.05540(10)
_cell_measurement_reflns_used 24304
_cell_measurement_temperature 120(2)
_cell_measurement_theta_max 72.5170
_cell_measurement_theta_min 4.4250
_cell_volume 3535.47(4)
_computing_cell_refinement 'CrysAlisPro 1.171.40.53 (Rigaku OD, 2019)'
_computing_data_collection 'CrysAlisPro 1.171.40.53 (Rigaku OD, 2019)'
_computing_data_reduction 'CrysAlisPro 1.171.40.53 (Rigaku OD, 2019)'
_computing_molecular_graphics 'Olex2 1.3 (Dolomanov et al., 2009)'
_computing_publication_material 'Olex2 1.3 (Dolomanov et al., 2009)'
_computing_structure_refinement 'SHELXL 2018/3 (Sheldrick, 2015)'
_computing_structure_solution 'SHELXT 2014/5 (Sheldrick, 2014)'
_diffrn_ambient_environment 'N2 gas'
_diffrn_ambient_temperature 120(2)
_diffrn_crystal_treatment 'flash frozen in gaseous N2'
_diffrn_detector 'CCD area detector'
_diffrn_detector_area_resol_mean 4.2207
_diffrn_detector_type 'Agilent Diffraction Titan S2 detector'
_diffrn_measured_fraction_theta_full 1.000
_diffrn_measured_fraction_theta_max 0.994
_diffrn_measurement_details
;
List of Runs (angles in degrees, time in seconds):

  # Type    Start    End  Width  t~exp~   \w     \q     \k     \f   Frames
--------------------------------------------------------------------------
  1  \w     -5.00  35.00   1.00    2.00    --  -42.12  19.00  30.00   40
  2  \w     -5.00  35.00   1.00    2.00    --  -42.12  19.00 -90.00   40
  3  \w     18.00 114.00   1.00    2.00    --   42.12  38.00 -90.00   96
  4  \w     27.00  96.00   1.00    2.00    --   42.12-125.00   0.00   69
  5  \w     17.00 112.00   1.00    2.00    --   42.12  57.00 -60.00   95
  6  \w     18.00 114.00   1.00    2.00    --   42.12  38.00   0.00   96
  7  \w     11.00  42.00   1.00    2.00    --   42.12  77.00  -8.30   31
  8  \w    -21.00  74.00   1.00    2.00    --   42.12 -77.00 120.00   95
  9  \w     73.00 172.00   1.00    8.00    --  101.44  68.00-109.75   99
 10  \w     77.00 172.00   1.00    8.00    --  101.44  45.00 -60.00   95
 11  \w     31.00  72.00   1.00    8.00    --  101.44 -45.00-180.00   41
 12  \w     75.00 175.00   1.00    8.00    --  101.44  30.00  60.00  100
 13  \w     28.00  57.00   1.00    8.00    --  101.44 -30.00 -60.00   29
 14  \w     77.00 172.00   1.00    8.00    --  101.44  48.00 -74.75   95
 15  \w     76.00 171.00   1.00    8.00    --  101.44  56.00 -43.33   95
 16  \w     31.00  93.00   1.00    8.00    --  101.44 -61.00-120.00   62
 17  \w     31.00  72.00   1.00    8.00    --  101.44 -45.00 120.00   41
 18  \w     97.00 175.00   1.00    8.00    --  101.44 125.00-120.00   78
 19  \w     28.00  57.00   1.00    8.00    --  101.44 -30.00   0.00   29
 20  \w     75.00 171.00   1.00    8.00    --  101.44  61.00 -60.00   96
 21  \w     77.00 172.00   1.00    8.00    --  101.44  45.00-120.00   95
 22  \w     76.00 171.00   1.00    8.00    --  101.44  58.00 -16.12   95
 23  \w     75.00 175.00   1.00    8.00    --  101.44  30.00 -30.00  100
 24  \w     75.00 171.00   1.00    8.00    --  101.44  61.00-120.00   96
 25  \w     75.00 171.00   1.00    8.00    --  101.44  61.00 -30.00   96
 26  \w     97.00 175.00   1.00    8.00    --  101.44 125.00  90.00   78
 27  \w     77.00 172.00   1.00    8.00    --  101.44  45.00 -90.00   95
 28  \w     75.00 171.00   1.00    8.00    --  101.44  61.00 -90.00   96
 29  \w     77.00 172.00   1.00    8.00    --  101.44  45.00 -30.00   95
 30  \w     28.00  57.00   1.00    8.00    --  101.44 -30.00-150.00   29
 31  \w     77.00 172.00   1.00    8.00    --  101.44  46.00 -83.43   95
 32  \w    103.00 178.00   1.00    8.00    --  101.44 114.00  53.00   75
 33  \w     74.00 171.00   1.00    8.00    --  101.44  62.00 -35.07   97
 34  \w     73.00 172.00   1.00    8.00    --  101.44  67.00-133.11   99
;
_diffrn_measurement_device '\k-geometry diffractometer'
_diffrn_measurement_device_type 'SuperNova, Titan S2'
_diffrn_measurement_method '\w scans'
_diffrn_measurement_specimen_support 'MiTeGen micromount'
_diffrn_orient_matrix_type 'CrysAlisPro convention (1999,Acta A55,543-557)'
_diffrn_orient_matrix_UB_11 -0.0800176000
_diffrn_orient_matrix_UB_12 -0.0282605000
_diffrn_orient_matrix_UB_13 -0.0039012000
_diffrn_orient_matrix_UB_21 -0.0114675000
_diffrn_orient_matrix_UB_22 0.0530241000
_diffrn_orient_matrix_UB_23 -0.0880369000
_diffrn_orient_matrix_UB_31 0.0141656000
_diffrn_orient_matrix_UB_32 -0.1168081000
_diffrn_orient_matrix_UB_33 -0.0390568000
_diffrn_radiation_monochromator mirror
_diffrn_radiation_probe x-ray
_diffrn_radiation_type 'Cu K\a'
_diffrn_radiation_wavelength 1.54184
_diffrn_reflns_av_R_equivalents 0.0164
_diffrn_reflns_av_unetI/netI 0.0079
_diffrn_reflns_Laue_measured_fraction_full 1.000
_diffrn_reflns_Laue_measured_fraction_max 0.994
_diffrn_reflns_limit_h_max 23
_diffrn_reflns_limit_h_min -22
_diffrn_reflns_limit_k_max 13
_diffrn_reflns_limit_k_min -14
_diffrn_reflns_limit_l_max 19
_diffrn_reflns_limit_l_min -19
_diffrn_reflns_number 31782
_diffrn_reflns_point_group_measured_fraction_full 1.000
_diffrn_reflns_point_group_measured_fraction_max 0.994
_diffrn_reflns_theta_full 67.684
_diffrn_reflns_theta_max 72.542
_diffrn_reflns_theta_min 4.445
_diffrn_source 'microfocus sealed tube'
_diffrn_source_type 'Agilent Diffraction microfocus tube'
_exptl_absorpt_coefficient_mu 2.676
_exptl_absorpt_correction_T_max 0.974
_exptl_absorpt_correction_T_min 0.609
_exptl_absorpt_correction_type gaussian
_exptl_absorpt_process_details
;
CrysAlisPro 1.171.40.53 (Rigaku Oxford Diffraction, 2019)
Numerical absorption correction based on gaussian integration over
			a multifaceted crystal model
Empirical absorption correction using spherical harmonics,
 implemented in SCALE3 ABSPACK scaling algorithm.
;
_exptl_crystal_colour 'clear dark orange'
_exptl_crystal_colour_lustre clear
_exptl_crystal_colour_modifier dark
_exptl_crystal_colour_primary orange
_exptl_crystal_density_diffrn 1.437
_exptl_crystal_description prism
_exptl_crystal_F_000 1584
_exptl_crystal_recrystallization_method '1:1, THF:ethanol at -30C'
_exptl_crystal_size_max 0.336
_exptl_crystal_size_mid 0.203
_exptl_crystal_size_min 0.161
_refine_diff_density_max 0.327
_refine_diff_density_min -0.306
_refine_diff_density_rms 0.047
_refine_ls_extinction_method none
_refine_ls_goodness_of_fit_ref 1.071
_refine_ls_hydrogen_treatment mixed
_refine_ls_matrix_type full
_refine_ls_number_parameters 238
_refine_ls_number_reflns 3493
_refine_ls_number_restraints 1
_refine_ls_restrained_S_all 1.071
_refine_ls_R_factor_all 0.0270
_refine_ls_R_factor_gt 0.0269
_refine_ls_shift/su_max 0.001
_refine_ls_shift/su_mean 0.000
_refine_ls_structure_factor_coef Fsqd
_refine_ls_weighting_details 'w=1/[\s^2^(Fo^2^)+(0.0385P)^2^+3.3724P] where P=(Fo^2^+2Fc^2^)/3'
_refine_ls_weighting_scheme calc
_refine_ls_wR_factor_gt 0.0735
_refine_ls_wR_factor_ref 0.0736
_reflns_Friedel_coverage 0.000
_reflns_number_gt 3476
_reflns_number_total 3493
_reflns_threshold_expression 'I > 2\s(I)'
_cod_data_source_file sc1c02907_si_002.cif
_cod_data_source_block ochdka
_cod_database_code 4519026
_nottingham_internal_coll_name OCHDKA
_nottingham_internal_coll_number 18726
_nottingham_internal_coll_client CH/DLK
_nottingham_internal_coll_type custom
_nottingham_internal_coll_frame_method '\w scans'
_nottingham_internal_coll_frame_time '8.00, 2.00'
_nottingham_internal_coll_frame_width 1.00
_nottingham_internal_coll_user pcxch6
_nottingham_internal_coll_date 13/07/2020
_nottingham_internal_coll_location NOTTS
_nottingham_internal_coll_instrument 'GVA, PL13110002'
_nottingham_internal_process_date 14/07/2020
_nottingham_internal_process_user pczspa
_nottingham_internal_solution_date 23/07/2020
_nottingham_internal_solution_user pcxch6
_nottingham_internal_refinement_date 23/07/2020
_nottingham_internal_refinement_user pcxch6
_nottingham_internal_self_archive_date 16/02/2021
_nottingham_internal_self_validation_date 16/02/2021
_nottingham_internal_self_validation_user pcxch6
_nottingham_internal_validation_date 17/02/201
_nottingham_internal_validation_user pczspa
_nottingham_internal_archive_date 17/02/2021
_shelx_shelxl_version_number 2018/3
_chemical_oxdiff_formula C19H15N2O3P1S1
_chemical_oxdiff_usercomment 'OCHDKA #18726 GVA-1800 CH/DLK fomblin micromount'
_shelx_space_group_comment
;
The symmetry employed for this shelxl refinement is uniquely defined
by the following loop, which should always be used as a source of
symmetry information in preference to the above space-group names.
They are only intended as comments.
;
_shelx_estimated_absorpt_t_max 0.673
_shelx_estimated_absorpt_t_min 0.467
_reflns_odcompleteness_completeness 99.97
_reflns_odcompleteness_iscentric 1
_reflns_odcompleteness_theta 66.97
_olex2_refinement_description
;
1. Fixed Uiso
 At 1.2 times of:
  All C(H) groups, All N(H) groups
2. Restrained distances
 N1-H1
 0.88 with sigma of 0.02
3.a Aromatic/amide H refined with riding coordinates:
 C2(H2), C3(H3), C4(H4), C5(H5), C6(H6), C8(H8), C9(H9), C10(H10), C11(H11),
 C12(H12), C15(H15), C16(H16), C18(H18), C19(H19)
;
_olex2_exptl_crystal_mounting_method 'in fomblin film on a micromount'
_olex2_submission_original_sample_id OCHDKA
_olex2_submission_special_instructions 'No special instructions were received'
_oxdiff_exptl_absorpt_empirical_details
;
Empirical correction (ABSPACK) includes:
- Absorption correction using spherical harmonics
- Frame scaling
;
_oxdiff_exptl_absorpt_empirical_full_max 1.266
_oxdiff_exptl_absorpt_empirical_full_min 0.782

loop_
_space_group_symop_operation_xyz
'x, y, z'
'-x, y, -z+1/2'
'x+1/2, y+1/2, z'
'-x+1/2, y+1/2, -z+1/2'
'-x, -y, -z'
'x, -y, z-1/2'
'-x+1/2, -y+1/2, -z'
'x+1/2, -y+1/2, z-1/2'

loop_
_atom_site_label
_atom_site_type_symbol
_atom_site_fract_x
_atom_site_fract_y
_atom_site_fract_z
_atom_site_U_iso_or_equiv
_atom_site_adp_type
_atom_site_occupancy
_atom_site_site_symmetry_order
_atom_site_calc_flag
_atom_site_refinement_flags_posn
_atom_site_refinement_flags_adp
_atom_site_refinement_flags_occupancy
_atom_site_disorder_assembly
_atom_site_disorder_group
S1 S 0.46074(2) 0.09037(3) 0.42917(2) 0.02178(9) Uani 1 1 d . . . . .
P1 P 0.31174(2) 0.06194(3) 0.46822(2) 0.01628(9) Uani 1 1 d . . . . .
O1 O 0.24820(5) 0.13036(8) 0.48523(6) 0.0260(2) Uani 1 1 d . . . . .
O2 O 0.49707(6) 0.75025(9) 0.37869(7) 0.0366(3) Uani 1 1 d . . . . .
O3 O 0.57100(6) 0.64410(9) 0.31865(8) 0.0376(3) Uani 1 1 d . . . . .
N1 N 0.37102(5) 0.26716(9) 0.45130(6) 0.0175(2) Uani 1 1 d D . . . .
H1 H 0.3309(7) 0.2848(14) 0.4694(9) 0.021 Uiso 1 1 d D U . . .
N2 N 0.51898(6) 0.65712(10) 0.35840(7) 0.0258(2) Uani 1 1 d . . . . .
C1 C 0.29397(7) -0.02267(11) 0.37502(7) 0.0190(2) Uani 1 1 d . . . . .
C2 C 0.23419(7) 0.00786(12) 0.32147(9) 0.0274(3) Uani 1 1 d . . . . .
H2 H 0.204861 0.069363 0.335637 0.033 Uiso 1 1 calc R U . . .
C3 C 0.21774(9) -0.05196(15) 0.24747(9) 0.0367(4) Uani 1 1 d . . . . .
H3 H 0.177427 -0.030701 0.210658 0.044 Uiso 1 1 calc R U . . .
C4 C 0.25986(9) -0.14235(15) 0.22719(9) 0.0386(4) Uani 1 1 d . . . . .
H4 H 0.248368 -0.183064 0.176515 0.046 Uiso 1 1 calc R U . . .
C5 C 0.31887(9) -0.17381(13) 0.28064(9) 0.0327(3) Uani 1 1 d . . . . .
H5 H 0.347340 -0.236522 0.266746 0.039 Uiso 1 1 calc R U . . .
C6 C 0.33643(7) -0.11388(11) 0.35437(8) 0.0231(3) Uani 1 1 d . . . . .
H6 H 0.377159 -0.134883 0.390590 0.028 Uiso 1 1 calc R U . . .
C7 C 0.34327(7) -0.03045(11) 0.55298(8) 0.0193(2) Uani 1 1 d . . . . .
C8 C 0.31880(8) -0.14230(12) 0.55477(9) 0.0283(3) Uani 1 1 d . . . . .
H8 H 0.290524 -0.172548 0.507724 0.034 Uiso 1 1 calc R U . . .
C9 C 0.33547(9) -0.20984(14) 0.62487(9) 0.0352(3) Uani 1 1 d . . . . .
H9 H 0.318989 -0.286345 0.625638 0.042 Uiso 1 1 calc R U . . .
C10 C 0.37624(8) -0.16542(14) 0.69383(9) 0.0313(3) Uani 1 1 d . . . . .
H10 H 0.387335 -0.211391 0.742055 0.038 Uiso 1 1 calc R U . . .
C11 C 0.40077(7) -0.05444(13) 0.69255(8) 0.0266(3) Uani 1 1 d . . . . .
H11 H 0.428810 -0.024524 0.739892 0.032 Uiso 1 1 calc R U . . .
C12 C 0.38466(7) 0.01354(12) 0.62251(8) 0.0224(3) Uani 1 1 d . . . . .
H12 H 0.401709 0.089730 0.621842 0.027 Uiso 1 1 calc R U . . .
C13 C 0.38692(6) 0.15514(10) 0.44854(7) 0.0169(2) Uani 1 1 d . . . . .
C14 C 0.41158(6) 0.36129(11) 0.42875(7) 0.0173(2) Uani 1 1 d . . . . .
C15 C 0.38964(7) 0.46934(11) 0.45305(8) 0.0206(3) Uani 1 1 d . . . . .
H15 H 0.350498 0.475886 0.485763 0.025 Uiso 1 1 calc R U . . .
C16 C 0.42420(7) 0.56649(11) 0.43005(8) 0.0219(3) Uani 1 1 d . . . . .
H16 H 0.409138 0.639761 0.446387 0.026 Uiso 1 1 calc R U . . .
C17 C 0.48138(7) 0.55481(11) 0.38259(8) 0.0208(3) Uani 1 1 d . . . . .
C18 C 0.50459(7) 0.44938(12) 0.35847(8) 0.0229(3) Uani 1 1 d . . . . .
H18 H 0.544124 0.443786 0.326282 0.027 Uiso 1 1 calc R U . . .
C19 C 0.47001(7) 0.35165(11) 0.38138(8) 0.0212(3) Uani 1 1 d . . . . .
H19 H 0.485731 0.278719 0.365142 0.025 Uiso 1 1 calc R U . . .

loop_
_atom_site_aniso_label
_atom_site_aniso_U_11
_atom_site_aniso_U_22
_atom_site_aniso_U_33
_atom_site_aniso_U_23
_atom_site_aniso_U_13
_atom_site_aniso_U_12
S1 0.01677(16) 0.02107(17) 0.02839(17) 0.00316(12) 0.00676(12) 0.00347(11)
P1 0.01469(16) 0.01431(16) 0.02022(16) -0.00113(11) 0.00363(11) 0.00000(11)
O1 0.0190(4) 0.0186(4) 0.0419(6) -0.0039(4) 0.0105(4) 0.0005(4)
O2 0.0378(6) 0.0204(5) 0.0528(7) 0.0007(5) 0.0101(5) -0.0065(4)
O3 0.0277(5) 0.0331(6) 0.0542(7) 0.0109(5) 0.0153(5) -0.0040(4)
N1 0.0151(5) 0.0180(5) 0.0197(5) -0.0005(4) 0.0039(4) -0.0002(4)
N2 0.0228(6) 0.0243(6) 0.0297(6) 0.0057(5) -0.0003(5) -0.0060(5)
C1 0.0208(6) 0.0177(6) 0.0183(6) 0.0015(5) 0.0016(5) -0.0032(5)
C2 0.0263(7) 0.0253(7) 0.0291(7) 0.0077(5) -0.0052(5) -0.0045(5)
C3 0.0395(8) 0.0419(9) 0.0258(7) 0.0098(6) -0.0116(6) -0.0156(7)
C4 0.0510(10) 0.0458(9) 0.0190(6) -0.0055(6) 0.0035(6) -0.0237(8)
C5 0.0411(8) 0.0302(8) 0.0287(7) -0.0099(6) 0.0138(6) -0.0089(6)
C6 0.0254(6) 0.0220(6) 0.0225(6) -0.0014(5) 0.0053(5) -0.0013(5)
C7 0.0191(6) 0.0220(6) 0.0176(6) 0.0002(5) 0.0055(4) -0.0006(5)
C8 0.0350(7) 0.0269(7) 0.0221(6) 0.0031(5) -0.0012(5) -0.0096(6)
C9 0.0449(9) 0.0300(8) 0.0300(7) 0.0096(6) 0.0005(6) -0.0108(7)
C10 0.0323(7) 0.0404(8) 0.0212(6) 0.0102(6) 0.0034(5) 0.0013(6)
C11 0.0215(6) 0.0404(8) 0.0181(6) -0.0027(5) 0.0028(5) 0.0014(6)
C12 0.0198(6) 0.0264(7) 0.0217(6) -0.0041(5) 0.0053(5) -0.0013(5)
C13 0.0162(6) 0.0186(6) 0.0159(5) 0.0006(4) 0.0015(4) -0.0010(4)
C14 0.0165(6) 0.0195(6) 0.0153(5) 0.0015(4) -0.0018(4) -0.0022(5)
C15 0.0189(6) 0.0214(6) 0.0215(6) -0.0002(5) 0.0026(5) -0.0007(5)
C16 0.0219(6) 0.0192(6) 0.0242(6) -0.0002(5) 0.0002(5) -0.0004(5)
C17 0.0195(6) 0.0217(6) 0.0204(6) 0.0045(5) -0.0019(5) -0.0055(5)
C18 0.0209(6) 0.0263(7) 0.0219(6) 0.0021(5) 0.0045(5) -0.0027(5)
C19 0.0219(6) 0.0211(6) 0.0210(6) -0.0010(5) 0.0039(5) -0.0009(5)

loop_
_atom_type_symbol
_atom_type_description
_atom_type_scat_dispersion_real
_atom_type_scat_dispersion_imag
_atom_type_scat_source
C C 0.0181 0.0091 'International Tables Vol C Tables 4.2.6.8 and 6.1.1.4'
H H 0.0000 0.0000 'International Tables Vol C Tables 4.2.6.8 and 6.1.1.4'
N N 0.0311 0.0180 'International Tables Vol C Tables 4.2.6.8 and 6.1.1.4'
O O 0.0492 0.0322 'International Tables Vol C Tables 4.2.6.8 and 6.1.1.4'
P P 0.2955 0.4335 'International Tables Vol C Tables 4.2.6.8 and 6.1.1.4'
S S 0.3331 0.5567 'International Tables Vol C Tables 4.2.6.8 and 6.1.1.4'

loop_
_exptl_crystal_face_index_h
_exptl_crystal_face_index_k
_exptl_crystal_face_index_l
_exptl_crystal_face_perp_dist
2 -7 -2 0.0914
0 7 -4 0.0719
-3 6 7 0.0982
-6 -6 -4 0.0963
7 -6 -3 0.1085
12 -1 0 0.0820
3 7 4 0.0777
-7 6 4 0.0925
-12 0 0 0.0891
6 -7 0 0.0653
-7 5 -5 0.0843
-4 -2 -9 0.1406
1 5 7 0.0909
1 -7 1 0.1009
-3 1 10 0.1528
3 0 -10 0.1636
7 6 0 0.0633
-6 -7 -1 0.1033

loop_
_geom_angle_atom_site_label_1
_geom_angle_atom_site_label_2
_geom_angle_atom_site_label_3
_geom_angle
_geom_angle_site_symmetry_1
_geom_angle_site_symmetry_3
_geom_angle_publ_flag
O1 P1 C1 111.18(6) . . ?
O1 P1 C7 113.54(6) . . ?
O1 P1 C13 111.02(6) . . ?
C1 P1 C13 105.59(5) . . ?
C7 P1 C1 108.59(6) . . ?
C7 P1 C13 106.51(6) . . ?
C13 N1 H1 116.7(11) . . ?
C13 N1 C14 128.73(11) . . ?
C14 N1 H1 114.5(11) . . ?
O2 N2 O3 123.78(12) . . ?
O2 N2 C17 118.40(11) . . ?
O3 N2 C17 117.82(12) . . ?
C2 C1 P1 116.39(10) . . ?
C6 C1 P1 123.73(10) . . ?
C6 C1 C2 119.87(12) . . ?
C1 C2 H2 120.1 . . ?
C3 C2 C1 119.80(14) . . ?
C3 C2 H2 120.1 . . ?
C2 C3 H3 119.9 . . ?
C4 C3 C2 120.20(14) . . ?
C4 C3 H3 119.9 . . ?
C3 C4 H4 119.9 . . ?
C3 C4 C5 120.20(14) . . ?
C5 C4 H4 119.9 . . ?
C4 C5 H5 119.9 . . ?
C4 C5 C6 120.20(15) . . ?
C6 C5 H5 119.9 . . ?
C1 C6 H6 120.1 . . ?
C5 C6 C1 119.70(13) . . ?
C5 C6 H6 120.1 . . ?
C8 C7 P1 119.89(10) . . ?
C8 C7 C12 119.49(12) . . ?
C12 C7 P1 120.07(10) . . ?
C7 C8 H8 119.8 . . ?
C9 C8 C7 120.35(13) . . ?
C9 C8 H8 119.8 . . ?
C8 C9 H9 120.1 . . ?
C10 C9 C8 119.85(14) . . ?
C10 C9 H9 120.1 . . ?
C9 C10 H10 119.9 . . ?
C11 C10 C9 120.16(13) . . ?
C11 C10 H10 119.9 . . ?
C10 C11 H11 119.8 . . ?
C10 C11 C12 120.37(13) . . ?
C12 C11 H11 119.8 . . ?
C7 C12 H12 120.1 . . ?
C11 C12 C7 119.77(13) . . ?
C11 C12 H12 120.1 . . ?
S1 C13 P1 116.07(7) . . ?
N1 C13 S1 130.69(9) . . ?
N1 C13 P1 113.23(9) . . ?
C15 C14 N1 117.01(11) . . ?
C15 C14 C19 119.54(11) . . ?
C19 C14 N1 123.41(11) . . ?
C14 C15 H15 119.6 . . ?
C16 C15 C14 120.80(11) . . ?
C16 C15 H15 119.6 . . ?
C15 C16 H16 120.7 . . ?
C15 C16 C17 118.58(12) . . ?
C17 C16 H16 120.7 . . ?
C16 C17 N2 119.16(12) . . ?
C18 C17 N2 118.97(12) . . ?
C18 C17 C16 121.86(12) . . ?
C17 C18 H18 120.1 . . ?
C17 C18 C19 119.73(12) . . ?
C19 C18 H18 120.1 . . ?
C14 C19 H19 120.3 . . ?
C18 C19 C14 119.48(12) . . ?
C18 C19 H19 120.3 . . ?

loop_
_geom_bond_atom_site_label_1
_geom_bond_atom_site_label_2
_geom_bond_distance
_geom_bond_site_symmetry_2
_geom_bond_publ_flag
S1 C13 1.6424(12) . ?
P1 O1 1.4896(9) . ?
P1 C1 1.7996(13) . ?
P1 C7 1.7951(13) . ?
P1 C13 1.8422(12) . ?
O2 N2 1.2231(16) . ?
O3 N2 1.2310(16) . ?
N1 H1 0.862(13) . ?
N1 C13 1.3492(16) . ?
N1 C14 1.4104(16) . ?
N2 C17 1.4653(16) . ?
C1 C2 1.3968(18) . ?
C1 C6 1.3954(18) . ?
C2 H2 0.9500 . ?
C2 C3 1.389(2) . ?
C3 H3 0.9500 . ?
C3 C4 1.383(3) . ?
C4 H4 0.9500 . ?
C4 C5 1.388(2) . ?
C5 H5 0.9500 . ?
C5 C6 1.3888(19) . ?
C6 H6 0.9500 . ?
C7 C8 1.3917(19) . ?
C7 C12 1.3974(18) . ?
C8 H8 0.9500 . ?
C8 C9 1.387(2) . ?
C9 H9 0.9500 . ?
C9 C10 1.387(2) . ?
C10 H10 0.9500 . ?
C10 C11 1.382(2) . ?
C11 H11 0.9500 . ?
C11 C12 1.3878(19) . ?
C12 H12 0.9500 . ?
C14 C15 1.4002(18) . ?
C14 C19 1.4033(18) . ?
C15 H15 0.9500 . ?
C15 C16 1.3807(18) . ?
C16 H16 0.9500 . ?
C16 C17 1.3867(19) . ?
C17 C18 1.3796(19) . ?
C18 H18 0.9500 . ?
C18 C19 1.3861(18) . ?
C19 H19 0.9500 . ?

loop_
_geom_hbond_atom_site_label_D
_geom_hbond_atom_site_label_H
_geom_hbond_atom_site_label_A
_geom_hbond_distance_DH
_geom_hbond_distance_HA
_geom_hbond_distance_DA
_geom_hbond_angle_DHA
_geom_hbond_site_symmetry_A
_geom_hbond_publ_flag
N1 H1 O1 0.862(13) 1.989(14) 2.8262(14) 163.3(15) 7_556 yes

loop_
_geom_torsion_atom_site_label_1
_geom_torsion_atom_site_label_2
_geom_torsion_atom_site_label_3
_geom_torsion_atom_site_label_4
_geom_torsion
_geom_torsion_site_symmetry_1
_geom_torsion_site_symmetry_2
_geom_torsion_site_symmetry_3
_geom_torsion_site_symmetry_4
_geom_torsion_publ_flag
P1 C1 C2 C3 178.75(11) . . . . ?
P1 C1 C6 C5 -179.47(10) . . . . ?
P1 C7 C8 C9 -171.65(12) . . . . ?
P1 C7 C12 C11 171.29(10) . . . . ?
O1 P1 C1 C2 16.26(12) . . . . ?
O1 P1 C1 C6 -164.30(10) . . . . ?
O1 P1 C7 C8 92.19(12) . . . . ?
O1 P1 C7 C12 -79.23(11) . . . . ?
O1 P1 C13 S1 179.79(7) . . . . ?
O1 P1 C13 N1 -1.23(11) . . . . ?
O2 N2 C17 C16 -2.37(18) . . . . ?
O2 N2 C17 C18 178.57(12) . . . . ?
O3 N2 C17 C16 177.64(12) . . . . ?
O3 N2 C17 C18 -1.42(18) . . . . ?
N1 C14 C15 C16 -176.82(11) . . . . ?
N1 C14 C19 C18 176.72(11) . . . . ?
N2 C17 C18 C19 179.48(11) . . . . ?
C1 P1 C7 C8 -32.03(12) . . . . ?
C1 P1 C7 C12 156.56(10) . . . . ?
C1 P1 C13 S1 -59.61(8) . . . . ?
C1 P1 C13 N1 119.37(9) . . . . ?
C1 C2 C3 C4 0.8(2) . . . . ?
C2 C1 C6 C5 -0.05(19) . . . . ?
C2 C3 C4 C5 -0.1(2) . . . . ?
C3 C4 C5 C6 -0.7(2) . . . . ?
C4 C5 C6 C1 0.8(2) . . . . ?
C6 C1 C2 C3 -0.7(2) . . . . ?
C7 P1 C1 C2 141.87(10) . . . . ?
C7 P1 C1 C6 -38.69(12) . . . . ?
C7 P1 C13 S1 55.73(8) . . . . ?
C7 P1 C13 N1 -125.30(9) . . . . ?
C7 C8 C9 C10 0.5(2) . . . . ?
C8 C7 C12 C11 -0.16(19) . . . . ?
C8 C9 C10 C11 -0.6(2) . . . . ?
C9 C10 C11 C12 0.2(2) . . . . ?
C10 C11 C12 C7 0.1(2) . . . . ?
C12 C7 C8 C9 -0.2(2) . . . . ?
C13 P1 C1 C2 -104.24(10) . . . . ?
C13 P1 C1 C6 75.20(12) . . . . ?
C13 P1 C7 C8 -145.32(11) . . . . ?
C13 P1 C7 C12 43.27(11) . . . . ?
C13 N1 C14 C15 -167.61(11) . . . . ?
C13 N1 C14 C19 14.82(19) . . . . ?
C14 N1 C13 S1 7.98(19) . . . . ?
C14 N1 C13 P1 -170.81(9) . . . . ?
C14 C15 C16 C17 -0.26(19) . . . . ?
C15 C14 C19 C18 -0.79(18) . . . . ?
C15 C16 C17 N2 -179.43(11) . . . . ?
C15 C16 C17 C18 -0.40(19) . . . . ?
C16 C17 C18 C19 0.4(2) . . . . ?
C17 C18 C19 C14 0.16(19) . . . . ?
C19 C14 C15 C16 0.85(18) . . . . ?

loop_
_exptl_oxdiff_crystal_face_indexfrac_h
_exptl_oxdiff_crystal_face_indexfrac_k
_exptl_oxdiff_crystal_face_indexfrac_l
_exptl_oxdiff_crystal_face_x
_exptl_oxdiff_crystal_face_y
_exptl_oxdiff_crystal_face_z
1.8613 -7.3933 -2.0551 0.0680 -0.2324 0.9702
0.2184 7.1432 -3.6044 -0.2053 0.6936 -0.6905
-3.2540 5.6517 6.6463 0.0747 -0.2481 -0.9658
-6.0784 -5.7071 -4.0363 0.6634 0.1224 0.7382
7.4592 -5.6603 -3.4713 -0.4234 -0.0801 0.9024
12.1205 -0.8298 -0.0741 -0.9461 -0.1765 0.2715
3.0929 6.5056 4.4498 -0.4487 -0.0823 -0.8899
-7.1058 5.7972 3.5763 0.3908 0.0740 -0.9175
-12.1415 0.4126 -0.2043 0.9607 0.1791 -0.2122
5.5476 -6.7809 -0.0994 -0.2519 -0.4144 0.8745
-7.2185 4.5631 -5.0207 0.4682 0.7667 -0.4392
-4.3510 -2.1091 -8.9008 0.4425 0.7217 0.5324
0.8202 5.1967 7.4793 -0.2417 -0.3923 -0.8875
1.3175 -7.4891 1.3850 0.1008 -0.5341 0.8394
-2.7886 1.2807 10.1799 0.1472 -0.7963 -0.5867
2.5093 0.1796 -10.3589 -0.1655 0.8927 0.4192
7.4113 6.0576 -0.3677 -0.7628 0.2686 -0.5882
-5.5223 -6.7320 -0.7990 0.6352 -0.2233 0.7393
